data_7063446
loop_
_publ_author_name
'Martins, Francisco Mainardi'
'Durigon, Daniele Cocco'
'Chaves, Ot\'avio Augusto'
'Peralta, Rosely Aparecida'
'Back, Davi Fernando'
'Terenzi, Hern\'an'

_publ_section_title
;
 Zwitterionic dioxidovanadium(v) complexes containing fluorinated
 triphenylphosphonium ligands: structure and biomacromolecule studies
;
_journal_issue 41
_journal_name_full 'New Journal of Chemistry'
_journal_page_first 17722
_journal_page_last 17733
_journal_paper_doi 10.1039/D4NJ03087G
_journal_volume 48
_journal_year 2024
_chemical_formula_moiety 'C32 H22 F3 N3 O4 P V, C H4 O'
_chemical_formula_sum 'C66 H52 F6 N6 O10 P2 V2'
_chemical_formula_weight 1366.96
_space_group_IT_number 2
_space_group_name_Hall '-P 1'
_space_group_name_H-M_alt 'P -1'
_symmetry_cell_setting triclinic
_symmetry_space_group_name_Hall '-P 1'
_symmetry_space_group_name_H-M 'P -1'
_atom_sites_solution_hydrogens geom
_atom_sites_solution_primary direct
_atom_sites_solution_secondary difmap
_audit_conform_dict_location ftp://ftp.iucr.org/pub/cif_core.dic
_audit_conform_dict_name cif_core.dic
_audit_conform_dict_version 2.4
_audit_creation_date 2024-05-07T08:55:15-00:00
_audit_creation_method 'WinGX routine CIF_UPDATE'
_audit_update_record
;
2024-07-02 deposited with the CCDC.	2024-09-26 downloaded from the CCDC.
;
_cell_angle_alpha 111.604(7)
_cell_angle_beta 91.134(8)
_cell_angle_gamma 111.054(8)
_cell_formula_units_Z 2
_cell_length_a 14.696(4)
_cell_length_b 14.852(4)
_cell_length_c 16.796(4)
_cell_measurement_reflns_used 5713
_cell_measurement_temperature 100(2)
_cell_measurement_theta_max 26.247
_cell_measurement_theta_min 2.387
_cell_volume 3131.7(14)
_computing_cell_refinement 'SAINT V8.34A (Bruker AXS Inc., 2013)'
_computing_data_collection 'Bruker Instrument Service v4.2.7'
_computing_data_reduction 'SAINT V8.34A (Bruker AXS Inc., 2013)'
_computing_molecular_graphics 'Diamond (version 3.2i; Crystal Impact GbR'
_computing_structure_refinement 'SHELXL-97 (Sheldrick, 1997)'
_computing_structure_solution 'SHELXL97 (Sheldrick, 1997)'
_diffrn_ambient_temperature 100(2)
_diffrn_detector_area_resol_mean 10.4167
_diffrn_measured_fraction_theta_full 0.995
_diffrn_measured_fraction_theta_max 0.995
_diffrn_measurement_device_type 'Bruker D8 Quest Photon 100 diffractometer'
_diffrn_measurement_method '2\% \f & \w scans'
_diffrn_radiation_monochromator 'Montel type 2-dim beam shaping X ray optics'
_diffrn_radiation_type MoK\a
_diffrn_radiation_wavelength 0.71073
_diffrn_reflns_av_R_equivalents 0.1111
_diffrn_reflns_av_unetI/netI 0.1901
_diffrn_reflns_limit_h_max 16
_diffrn_reflns_limit_h_min -18
_diffrn_reflns_limit_k_max 18
_diffrn_reflns_limit_k_min -18
_diffrn_reflns_limit_l_max 21
_diffrn_reflns_limit_l_min -21
_diffrn_reflns_number 43401
_diffrn_reflns_theta_full 26.91
_diffrn_reflns_theta_max 26.91
_diffrn_reflns_theta_min 1.92
_diffrn_source 'micro-focus tube'
_exptl_absorpt_coefficient_mu 0.432
_exptl_absorpt_correction_T_max 0.97
_exptl_absorpt_correction_T_min 0.921
_exptl_absorpt_correction_type multi-scan
_exptl_absorpt_process_details
;
        SADABS (version 2012/1; Bruker, 2012) was used to perform the
        numerical absorption correction based on the indexed faces
        of the crystal.
;
_exptl_crystal_colour yellow
_exptl_crystal_density_diffrn 1.45
_exptl_crystal_density_method 'not measured'
_exptl_crystal_description tabular
_exptl_crystal_F_000 1400
_exptl_crystal_size_max 0.22
_exptl_crystal_size_mid 0.19
_exptl_crystal_size_min 0.12
_refine_diff_density_max 0.506
_refine_diff_density_min -0.421
_refine_diff_density_rms 0.084
_refine_ls_extinction_coef none
_refine_ls_extinction_method none
_refine_ls_goodness_of_fit_ref 1.008
_refine_ls_hydrogen_treatment constr
_refine_ls_matrix_type full
_refine_ls_number_parameters 833
_refine_ls_number_reflns 13490
_refine_ls_number_restraints 0
_refine_ls_restrained_S_all 1.008
_refine_ls_R_factor_all 0.1123
_refine_ls_R_factor_gt 0.0951
_refine_ls_shift/su_max 0.001
_refine_ls_shift/su_mean 0
_refine_ls_structure_factor_coef Fsqd
_refine_ls_weighting_details 'calc w=1/[\s^2^(Fo^2^)+(0.0564P)^2^+1.4239P] where P=(Fo^2^+2Fc^2^)/3'
_refine_ls_weighting_scheme calc
_refine_ls_wR_factor_gt 0.165
_refine_ls_wR_factor_ref 0.1034
_reflns_number_gt 8435
_reflns_number_total 13490
_reflns_threshold_expression >2\s(I)
_cod_data_source_file d4nj03087g2.cif
_cod_data_source_block C2
_cod_depositor_comments 'Adding full bibliography for 7063444--7063446.cif.'
_cod_original_sg_symbol_Hall -P1
_cod_original_sg_symbol_H-M P-1
_cod_database_code 7063446

loop_
_symmetry_equiv_pos_as_xyz
'x, y, z'
'-x, -y, -z'

loop_
_atom_site_label
_atom_site_type_symbol
_atom_site_fract_x
_atom_site_fract_y
_atom_site_fract_z
_atom_site_U_iso_or_equiv
_atom_site_adp_type
_atom_site_occupancy
_atom_site_symmetry_multiplicity
_atom_site_calc_flag
_atom_site_refinement_flags
_atom_site_disorder_assembly
_atom_site_disorder_group
V1 V 1.10592(7) 0.55414(7) 0.77045(6) 0.0288(3) Uani 1 1 d . . .
V2 V -0.22863(7) -0.04814(8) 0.62388(6) 0.0366(3) Uani 1 1 d . . .
P1 P 0.17310(11) 0.42376(12) 1.04650(9) 0.0306(4) Uani 1 1 d . . .
P2 P 0.61607(11) 0.26735(12) 0.38277(9) 0.0324(4) Uani 1 1 d . . .
F1 F 0.0909(4) 0.0602(4) 1.1368(3) 0.0959(16) Uani 1 1 d . . .
F2 F 0.3714(3) 0.8225(3) 1.3529(2) 0.0696(12) Uani 1 1 d . . .
F3 F 0.4585(3) 0.4135(4) 0.8070(3) 0.0830(14) Uani 1 1 d . . .
F4 F 0.4642(5) 0.5035(4) 0.6719(4) 0.139(2) Uani 1 1 d . . .
F5 F 0.5931(3) -0.1428(3) 0.3635(3) 0.0750(13) Uani 1 1 d . . .
F6 F 0.3497(3) 0.2399(4) 0.1029(3) 0.0849(14) Uani 1 1 d . . .
O1 O -0.1920(3) 0.0249(3) 0.7468(3) 0.0601(14) Uani 1 1 d . . .
O7 O 1.2012(3) 0.5266(3) 0.7481(3) 0.0473(11) Uani 1 1 d . . .
O8 O 1.0706(3) 0.5275(3) 0.8523(2) 0.0449(11) Uani 1 1 d . . .
O9 O -0.1787(8) -0.3175(6) 0.5406(7) 0.161(4) Uani 1 1 d . . .
H9A H -0.1852 -0.2616 0.5709 0.241 Uiso 1 1 calc R . .
O10 O 1.5486(5) 1.2697(5) 0.9541(5) 0.102(2) Uani 1 1 d . . .
H10A H 1.4979 1.2167 0.9487 0.153 Uiso 1 1 calc R . .
N1 N -0.1047(3) 0.0861(3) 0.6268(3) 0.0280(11) Uani 1 1 d . . .
O2 O -0.2015(3) -0.0837(3) 0.5035(2) 0.0490(12) Uani 1 1 d . . .
O3 O -0.3341(3) -0.0429(3) 0.6079(3) 0.0536(12) Uani 1 1 d . . .
O4 O -0.2460(4) -0.1634(3) 0.6213(3) 0.0617(13) Uani 1 1 d . . .
O5 O 1.0101(3) 0.4354(3) 0.6773(3) 0.0546(13) Uani 1 1 d . . .
O6 O 1.1853(3) 0.7060(3) 0.8397(3) 0.0472(11) Uani 1 1 d . . .
N2 N -0.0796(3) 0.0813(3) 0.5460(3) 0.0322(11) Uani 1 1 d . . .
N3 N -0.0977(4) -0.0834(4) 0.2209(3) 0.0452(13) Uani 1 1 d . . .
N4 N 1.0503(3) 0.6378(3) 0.7163(3) 0.0306(11) Uani 1 1 d . . .
N5 N 1.0978(3) 0.7489(3) 0.7564(3) 0.0361(12) Uani 1 1 d . . .
N6 N 1.3771(5) 1.0924(5) 0.9380(4) 0.0720(19) Uani 1 1 d . . .
C1 C -0.1345(4) 0.1200(5) 0.8046(4) 0.0389(15) Uani 1 1 d . . .
C2 C -0.0628(4) 0.1941(4) 0.7808(3) 0.0291(13) Uani 1 1 d . . .
C11 C -0.0420(5) 0.0094(5) 0.2844(4) 0.0463(17) Uani 1 1 d . . .
H11 H 0.007 0.0595 0.2691 0.056 Uiso 1 1 calc R . .
C12 C -0.1644(5) -0.1510(5) 0.2451(4) 0.0449(16) Uani 1 1 d . . .
H12 H -0.2055 -0.2175 0.2011 0.054 Uiso 1 1 calc R . .
C13 C -0.1788(4) -0.1321(5) 0.3290(4) 0.0409(16) Uani 1 1 d . . .
H13 H -0.2272 -0.1849 0.3421 0.049 Uiso 1 1 calc R . .
C14 C 0.0607(4) 0.4236(4) 1.0008(3) 0.0355(14) Uani 1 1 d . . .
H14A H 0.024 0.4449 1.0483 0.043 Uiso 1 1 calc R . .
H14B H 0.0787 0.4772 0.9758 0.043 Uiso 1 1 calc R . .
C15 C 0.1478(4) 0.3149(4) 1.0757(3) 0.0329(14) Uani 1 1 d . . .
C16 C 0.1513(5) 0.3266(5) 1.1618(4) 0.0447(16) Uani 1 1 d . . .
H16 H 0.168 0.3946 1.2067 0.054 Uiso 1 1 calc R . .
C17 C 0.1311(5) 0.2410(6) 1.1830(4) 0.059(2) Uani 1 1 d . . .
H17 H 0.1334 0.2488 1.2418 0.071 Uiso 1 1 calc R . .
C18 C 0.1078(5) 0.1445(6) 1.1165(5) 0.0541(19) Uani 1 1 d . . .
C19 C 0.1028(5) 0.1286(5) 1.0305(4) 0.0497(17) Uani 1 1 d . . .
H19 H 0.0864 0.0602 0.9863 0.06 Uiso 1 1 calc R . .
C20 C 0.1222(4) 0.2142(4) 1.0098(4) 0.0379(15) Uani 1 1 d . . .
H20 H 0.1182 0.2051 0.9506 0.045 Uiso 1 1 calc R . .
C21 C 0.2308(4) 0.5447(4) 1.1414(3) 0.0328(14) Uani 1 1 d . . .
C22 C 0.1800(5) 0.5995(5) 1.1880(4) 0.061(2) Uani 1 1 d . . .
H22 H 0.1104 0.5735 1.1704 0.074 Uiso 1 1 calc R . .
C23 C 0.2264(5) 0.6923(5) 1.2607(5) 0.065(2) Uani 1 1 d . . .
H23 H 0.1893 0.7286 1.2941 0.078 Uiso 1 1 calc R . .
C24 C 0.3232(5) 0.7291(5) 1.2825(4) 0.0483(17) Uani 1 1 d . . .
C25 C 0.3789(5) 0.6774(7) 1.2407(5) 0.091(3) Uani 1 1 d . . .
H25 H 0.4479 0.7034 1.2611 0.11 Uiso 1 1 calc R . .
C3 C -0.0002(4) 0.2917(4) 0.8448(3) 0.0314(13) Uani 1 1 d . . .
H3 H 0.0486 0.3404 0.8281 0.038 Uiso 1 1 calc R . .
C26 C 0.3317(5) 0.5851(7) 1.1672(5) 0.094(3) Uani 1 1 d . . .
H26 H 0.3695 0.5494 1.1342 0.113 Uiso 1 1 calc R . .
C27 C 0.2571(4) 0.4166(4) 0.9705(3) 0.0272(13) Uani 1 1 d . . .
C28 C 0.3275(4) 0.3765(4) 0.9789(4) 0.0336(14) Uani 1 1 d . . .
H28 H 0.3285 0.3498 1.0222 0.04 Uiso 1 1 calc R . .
C29 C 0.3964(4) 0.3761(5) 0.9233(4) 0.0416(16) Uani 1 1 d . . .
H29 H 0.4449 0.3489 0.9274 0.05 Uiso 1 1 calc R . .
C30 C 0.3919(5) 0.4166(5) 0.8618(4) 0.0439(16) Uani 1 1 d . . .
C31 C 0.3237(4) 0.4563(5) 0.8528(4) 0.0424(16) Uani 1 1 d . . .
H31 H 0.3231 0.4827 0.8092 0.051 Uiso 1 1 calc R . .
C32 C 0.2564(4) 0.4573(4) 0.9076(3) 0.0332(14) Uani 1 1 d . . .
H32 H 0.209 0.4857 0.903 0.04 Uiso 1 1 calc R . .
C33 C 0.9511(4) 0.4153(4) 0.6075(4) 0.0359(14) Uani 1 1 d . . .
C34 C 0.9313(4) 0.4948(4) 0.5937(3) 0.0281(13) Uani 1 1 d . . .
C35 C 0.8629(4) 0.4676(4) 0.5205(3) 0.0298(13) Uani 1 1 d . . .
H35 H 0.8479 0.5213 0.5129 0.036 Uiso 1 1 calc R . .
C36 C 0.8171(4) 0.3658(4) 0.4597(3) 0.0313(14) Uani 1 1 d . . .
C37 C 0.8437(4) 0.2884(4) 0.4707(4) 0.0360(14) Uani 1 1 d . . .
H37 H 0.8174 0.2187 0.427 0.043 Uiso 1 1 calc R . .
C38 C 0.9067(4) 0.3117(4) 0.5431(4) 0.0405(15) Uani 1 1 d . . .
H38 H 0.9208 0.2571 0.5501 0.049 Uiso 1 1 calc R . .
C39 C 0.9821(4) 0.6034(4) 0.6496(3) 0.0299(13) Uani 1 1 d . . .
H39 H 0.9651 0.6535 0.6373 0.036 Uiso 1 1 calc R . .
C40 C 1.1667(4) 0.7738(4) 0.8190(4) 0.0325(14) Uani 1 1 d . . .
C41 C 1.2354(4) 0.8865(5) 0.8647(4) 0.0395(15) Uani 1 1 d . . .
C42 C 1.3185(6) 0.9147(5) 0.9217(5) 0.079(3) Uani 1 1 d . . .
H42 H 1.3289 0.8636 0.9376 0.095 Uiso 1 1 calc R . .
C43 C 1.3865(7) 1.0167(6) 0.9556(6) 0.106(4) Uani 1 1 d . . .
H43 H 1.444 1.0338 0.9942 0.127 Uiso 1 1 calc R . .
C44 C 1.2949(6) 1.0666(6) 0.8873(5) 0.072(2) Uani 1 1 d . . .
H44 H 1.2844 1.1208 0.8764 0.086 Uiso 1 1 calc R . .
C45 C 1.2223(5) 0.9654(5) 0.8486(5) 0.0560(19) Uani 1 1 d . . .
H45 H 1.1647 0.951 0.8115 0.067 Uiso 1 1 calc R . .
C46 C 0.7446(4) 0.3381(4) 0.3805(4) 0.0350(14) Uani 1 1 d . . .
H46A H 0.7632 0.2947 0.3281 0.042 Uiso 1 1 calc R . .
H46B H 0.7513 0.404 0.3746 0.042 Uiso 1 1 calc R . .
C47 C 0.5779(4) 0.3393(5) 0.4782(4) 0.0379(15) Uani 1 1 d . . .
C48 C 0.6214(5) 0.4488(5) 0.5152(4) 0.0488(17) Uani 1 1 d . . .
H48 H 0.6765 0.4852 0.4945 0.059 Uiso 1 1 calc R . .
C49 C 0.5847(7) 0.5040(6) 0.5816(5) 0.070(2) Uani 1 1 d . . .
H49 H 0.6143 0.5788 0.6082 0.084 Uiso 1 1 calc R . .
C50 C 0.5044(8) 0.4488(7) 0.6085(5) 0.082(3) Uani 1 1 d . . .
C51 C 0.4586(7) 0.3406(7) 0.5726(5) 0.080(3) Uani 1 1 d . . .
H51 H 0.4022 0.305 0.5924 0.096 Uiso 1 1 calc R . .
C52 C 0.4973(5) 0.2854(5) 0.5071(4) 0.0532(18) Uani 1 1 d . . .
H52 H 0.4685 0.2106 0.4819 0.064 Uiso 1 1 calc R . .
C53 C 0.6003(4) 0.1404(5) 0.3784(4) 0.0357(14) Uani 1 1 d . . .
C54 C 0.6184(5) 0.1259(5) 0.4529(4) 0.0430(16) Uani 1 1 d . . .
H54 H 0.6325 0.1826 0.508 0.052 Uiso 1 1 calc R . .
C55 C 0.6163(5) 0.0304(5) 0.4484(4) 0.0494(18) Uani 1 1 d . . .
H55 H 0.6287 0.0205 0.4997 0.059 Uiso 1 1 calc R . .
C56 C 0.5957(5) -0.0490(5) 0.3682(5) 0.0511(18) Uani 1 1 d . . .
C57 C 0.5762(6) -0.0392(6) 0.2927(5) 0.068(2) Uani 1 1 d . . .
H57 H 0.5613 -0.0968 0.238 0.082 Uiso 1 1 calc R . .
C58 C 0.5785(6) 0.0564(5) 0.2979(4) 0.059(2) Uani 1 1 d . . .
H58 H 0.5652 0.0651 0.2462 0.071 Uiso 1 1 calc R . .
C59 C 0.5392(4) 0.2507(5) 0.2899(4) 0.0376(15) Uani 1 1 d . . .
C60 C 0.4377(5) 0.2010(6) 0.2816(5) 0.066(2) Uani 1 1 d . . .
H60 H 0.4122 0.1702 0.3212 0.079 Uiso 1 1 calc R . .
C61 C 0.3732(5) 0.1946(7) 0.2186(5) 0.076(3) Uani 1 1 d . . .
H61 H 0.3037 0.1596 0.2133 0.091 Uiso 1 1 calc R . .
C62 C 0.4120(5) 0.2402(6) 0.1635(4) 0.0558(19) Uani 1 1 d . . .
C63 C 0.5110(5) 0.2861(5) 0.1663(4) 0.0489(17) Uani 1 1 d . . .
H63 H 0.5351 0.3135 0.1245 0.059 Uiso 1 1 calc R . .
C64 C 0.5768(4) 0.2925(4) 0.2307(4) 0.0398(15) Uani 1 1 d . . .
H64 H 0.6462 0.3251 0.234 0.048 Uiso 1 1 calc R . .
C65 C -0.1741(8) -0.3256(9) 0.4454(7) 0.119(4) Uani 1 1 d . . .
H65A H -0.1168 -0.2657 0.4455 0.179 Uiso 1 1 calc R . .
H65B H -0.2349 -0.3248 0.4212 0.179 Uiso 1 1 calc R . .
H65C H -0.1678 -0.3915 0.4097 0.179 Uiso 1 1 calc R . .
C66 C 1.6343(9) 1.2440(9) 0.9512(9) 0.142(5) Uani 1 1 d . . .
H66A H 1.6645 1.262 1.0105 0.212 Uiso 1 1 calc R . .
H66B H 1.6823 1.2839 0.9245 0.212 Uiso 1 1 calc R . .
H66C H 1.6144 1.1683 0.9168 0.212 Uiso 1 1 calc R . .
C4 C -0.0073(4) 0.3188(4) 0.9312(3) 0.0320(14) Uani 1 1 d . . .
C5 C -0.0810(5) 0.2466(5) 0.9543(4) 0.0499(18) Uani 1 1 d . . .
H5 H -0.0887 0.2648 1.0135 0.06 Uiso 1 1 calc R . .
C6 C -0.1426(5) 0.1496(5) 0.8925(4) 0.0549(19) Uani 1 1 d . . .
H6 H -0.1916 0.1018 0.91 0.066 Uiso 1 1 calc R . .
C7 C -0.0508(4) 0.1719(4) 0.6921(3) 0.0300(13) Uani 1 1 d . . .
H7 H 0.0005 0.224 0.6805 0.036 Uiso 1 1 calc R . .
C8 C -0.1344(4) -0.0103(5) 0.4869(4) 0.0346(14) Uani 1 1 d . . .
C9 C -0.1213(4) -0.0342(4) 0.3952(3) 0.0331(14) Uani 1 1 d . . .
C10 C -0.0510(4) 0.0375(5) 0.3712(4) 0.0379(15) Uani 1 1 d . . .
H10 H -0.0094 0.1051 0.4135 0.046 Uiso 1 1 calc R . .

loop_
_atom_site_aniso_label
_atom_site_aniso_U_11
_atom_site_aniso_U_22
_atom_site_aniso_U_33
_atom_site_aniso_U_23
_atom_site_aniso_U_13
_atom_site_aniso_U_12
V1 0.0288(5) 0.0328(5) 0.0277(5) 0.0161(4) 0.0025(4) 0.0115(4)
V2 0.0326(6) 0.0374(6) 0.0316(6) 0.0134(5) 0.0080(5) 0.0051(5)
P1 0.0280(8) 0.0406(9) 0.0240(8) 0.0110(7) 0.0031(6) 0.0166(7)
P2 0.0263(8) 0.0405(9) 0.0282(8) 0.0185(7) 0.0021(6) 0.0059(7)
F1 0.136(4) 0.081(3) 0.098(4) 0.072(3) 0.041(3) 0.035(3)
F2 0.073(3) 0.057(2) 0.046(2) -0.005(2) 0.002(2) 0.018(2)
F3 0.063(3) 0.146(4) 0.086(3) 0.072(3) 0.054(3) 0.064(3)
F4 0.224(7) 0.117(4) 0.123(5) 0.050(4) 0.113(5) 0.114(5)
F5 0.077(3) 0.050(3) 0.098(3) 0.031(2) 0.003(3) 0.024(2)
F6 0.065(3) 0.142(4) 0.067(3) 0.062(3) -0.003(2) 0.044(3)
O1 0.055(3) 0.058(3) 0.033(2) 0.017(2) 0.007(2) -0.014(2)
O7 0.032(2) 0.048(3) 0.059(3) 0.019(2) 0.010(2) 0.014(2)
O8 0.050(3) 0.045(2) 0.035(2) 0.018(2) 0.016(2) 0.012(2)
O9 0.185(8) 0.098(6) 0.273(11) 0.105(7) 0.106(8) 0.101(6)
O10 0.093(5) 0.085(4) 0.145(6) 0.067(4) 0.018(5) 0.031(4)
N1 0.030(3) 0.029(3) 0.022(2) 0.009(2) 0.004(2) 0.009(2)
O2 0.055(3) 0.040(2) 0.030(2) 0.0090(19) 0.011(2) 0.000(2)
O3 0.045(3) 0.072(3) 0.047(3) 0.024(2) 0.009(2) 0.026(2)
O4 0.088(4) 0.057(3) 0.059(3) 0.034(2) 0.038(3) 0.037(3)
O5 0.062(3) 0.035(2) 0.058(3) 0.013(2) -0.030(2) 0.017(2)
O6 0.056(3) 0.033(2) 0.046(3) 0.017(2) -0.011(2) 0.010(2)
N2 0.032(3) 0.033(3) 0.026(3) 0.008(2) 0.005(2) 0.011(2)
N3 0.057(4) 0.056(4) 0.029(3) 0.017(3) 0.009(3) 0.030(3)
N4 0.029(3) 0.029(3) 0.033(3) 0.014(2) 0.005(2) 0.009(2)
N5 0.036(3) 0.028(3) 0.041(3) 0.010(2) 0.003(2) 0.014(2)
N6 0.061(4) 0.043(4) 0.087(5) 0.014(3) -0.025(4) 0.007(3)
C1 0.029(3) 0.049(4) 0.032(3) 0.015(3) 0.002(3) 0.009(3)
C2 0.031(3) 0.037(3) 0.020(3) 0.012(3) 0.002(2) 0.014(3)
C11 0.054(4) 0.059(4) 0.038(4) 0.028(3) 0.018(3) 0.025(4)
C12 0.050(4) 0.048(4) 0.031(4) 0.011(3) 0.002(3) 0.019(3)
C13 0.038(4) 0.040(4) 0.036(4) 0.014(3) 0.004(3) 0.008(3)
C14 0.032(3) 0.048(4) 0.027(3) 0.011(3) 0.003(3) 0.021(3)
C15 0.032(3) 0.045(4) 0.027(3) 0.017(3) 0.010(3) 0.017(3)
C16 0.051(4) 0.057(4) 0.035(4) 0.022(3) 0.015(3) 0.025(3)
C17 0.072(5) 0.084(6) 0.039(4) 0.039(4) 0.022(4) 0.034(4)
C18 0.053(4) 0.062(5) 0.070(5) 0.048(4) 0.029(4) 0.025(4)
C19 0.046(4) 0.043(4) 0.051(4) 0.018(3) 0.008(3) 0.008(3)
C20 0.044(4) 0.039(4) 0.035(3) 0.020(3) 0.011(3) 0.015(3)
C21 0.033(3) 0.047(4) 0.022(3) 0.009(3) 0.007(3) 0.024(3)
C22 0.038(4) 0.066(5) 0.056(4) -0.010(4) -0.006(3) 0.030(4)
C23 0.043(4) 0.061(5) 0.064(5) -0.012(4) 0.003(4) 0.029(4)
C24 0.058(5) 0.042(4) 0.027(3) -0.003(3) 0.004(3) 0.020(4)
C25 0.028(4) 0.099(6) 0.078(6) -0.033(5) -0.019(4) 0.020(4)
C3 0.029(3) 0.040(3) 0.029(3) 0.013(3) 0.008(3) 0.018(3)
C26 0.044(5) 0.096(6) 0.076(6) -0.043(5) -0.016(4) 0.038(5)
C27 0.022(3) 0.032(3) 0.028(3) 0.012(3) 0.003(2) 0.011(3)
C28 0.034(3) 0.034(3) 0.033(3) 0.014(3) 0.002(3) 0.013(3)
C29 0.023(3) 0.052(4) 0.054(4) 0.019(3) 0.006(3) 0.022(3)
C30 0.035(4) 0.062(4) 0.042(4) 0.029(3) 0.018(3) 0.018(3)
C31 0.034(4) 0.053(4) 0.053(4) 0.034(3) 0.013(3) 0.017(3)
C32 0.031(3) 0.035(3) 0.038(3) 0.019(3) 0.004(3) 0.014(3)
C33 0.035(3) 0.033(3) 0.040(3) 0.013(3) -0.001(3) 0.016(3)
C34 0.023(3) 0.029(3) 0.032(3) 0.014(3) 0.003(2) 0.008(3)
C35 0.026(3) 0.028(3) 0.033(3) 0.015(3) 0.005(3) 0.006(3)
C36 0.023(3) 0.038(3) 0.032(3) 0.019(3) 0.003(2) 0.008(3)
C37 0.035(3) 0.029(3) 0.035(3) 0.003(3) -0.001(3) 0.013(3)
C38 0.041(4) 0.030(3) 0.044(4) 0.009(3) -0.009(3) 0.013(3)
C39 0.029(3) 0.035(3) 0.033(3) 0.018(3) 0.002(3) 0.017(3)
C40 0.033(3) 0.031(3) 0.032(3) 0.014(3) 0.001(3) 0.010(3)
C41 0.040(4) 0.035(4) 0.036(3) 0.009(3) 0.003(3) 0.012(3)
C42 0.081(6) 0.038(4) 0.090(6) 0.020(4) -0.048(5) 0.003(4)
C43 0.091(7) 0.051(5) 0.141(9) 0.021(5) -0.069(6) 0.012(5)
C44 0.075(6) 0.043(4) 0.090(6) 0.022(4) -0.020(5) 0.023(4)
C45 0.044(4) 0.034(4) 0.075(5) 0.011(4) -0.020(4) 0.012(3)
C46 0.034(3) 0.032(3) 0.037(3) 0.021(3) 0.003(3) 0.004(3)
C47 0.036(4) 0.054(4) 0.031(3) 0.024(3) 0.008(3) 0.018(3)
C48 0.046(4) 0.042(4) 0.050(4) 0.014(3) 0.003(3) 0.012(3)
C49 0.102(7) 0.049(5) 0.064(5) 0.018(4) 0.019(5) 0.040(5)
C50 0.129(8) 0.075(6) 0.066(5) 0.027(5) 0.057(6) 0.065(6)
C51 0.100(7) 0.081(6) 0.089(6) 0.050(5) 0.055(5) 0.051(6)
C52 0.060(5) 0.049(4) 0.053(4) 0.021(4) 0.029(4) 0.024(4)
C53 0.026(3) 0.047(4) 0.035(3) 0.022(3) 0.006(3) 0.011(3)
C54 0.051(4) 0.041(4) 0.035(4) 0.016(3) 0.003(3) 0.015(3)
C55 0.049(4) 0.053(4) 0.048(4) 0.029(4) 0.001(3) 0.014(3)
C56 0.044(4) 0.036(4) 0.075(5) 0.026(4) 0.009(4) 0.014(3)
C57 0.099(6) 0.043(4) 0.052(5) 0.013(4) 0.005(4) 0.022(4)
C58 0.087(6) 0.050(4) 0.037(4) 0.020(3) 0.010(4) 0.019(4)
C59 0.033(3) 0.047(4) 0.035(3) 0.023(3) 0.000(3) 0.010(3)
C60 0.030(4) 0.107(6) 0.064(5) 0.060(5) 0.001(3) 0.005(4)
C61 0.027(4) 0.134(7) 0.073(5) 0.070(5) -0.003(4) 0.010(4)
C62 0.036(4) 0.082(5) 0.050(4) 0.033(4) -0.008(3) 0.019(4)
C63 0.054(5) 0.057(4) 0.042(4) 0.030(3) 0.007(3) 0.018(4)
C64 0.033(3) 0.042(4) 0.039(4) 0.020(3) 0.003(3) 0.005(3)
C65 0.121(9) 0.150(10) 0.114(9) 0.067(8) 0.061(7) 0.067(8)
C66 0.122(10) 0.162(11) 0.220(14) 0.127(11) 0.048(9) 0.089(9)
C4 0.025(3) 0.046(4) 0.024(3) 0.012(3) 0.005(2) 0.015(3)
C5 0.047(4) 0.074(5) 0.024(3) 0.017(3) 0.011(3) 0.021(4)
C6 0.050(4) 0.067(5) 0.029(4) 0.020(3) 0.010(3) 0.003(4)
C7 0.024(3) 0.038(3) 0.032(3) 0.022(3) 0.006(3) 0.008(3)
C8 0.037(3) 0.042(4) 0.030(3) 0.018(3) 0.008(3) 0.017(3)
C9 0.030(3) 0.041(4) 0.028(3) 0.012(3) 0.001(3) 0.016(3)
C10 0.046(4) 0.036(3) 0.029(3) 0.014(3) 0.007(3) 0.013(3)

loop_
_atom_type_symbol
_atom_type_description
_atom_type_scat_dispersion_real
_atom_type_scat_dispersion_imag
_atom_type_scat_source
C C 0.0033 0.0016 'International Tables Vol C Tables 4.2.6.8 and 6.1.1.4'
H H 0 0 'International Tables Vol C Tables 4.2.6.8 and 6.1.1.4'
F F 0.0171 0.0103 'International Tables Vol C Tables 4.2.6.8 and 6.1.1.4'
N N 0.0061 0.0033 'International Tables Vol C Tables 4.2.6.8 and 6.1.1.4'
O O 0.0106 0.006 'International Tables Vol C Tables 4.2.6.8 and 6.1.1.4'
P P 0.1023 0.0942 'International Tables Vol C Tables 4.2.6.8 and 6.1.1.4'
V V 0.3005 0.5294 'International Tables Vol C Tables 4.2.6.8 and 6.1.1.4'

loop_
_geom_angle_atom_site_label_1
_geom_angle_atom_site_label_2
_geom_angle_atom_site_label_3
_geom_angle
_geom_angle_site_symmetry_1
_geom_angle_site_symmetry_3
_geom_angle_publ_flag
O7 V1 O8 109.1(2) . . ?
O7 V1 O5 98.0(2) . . ?
O8 V1 O5 100.6(2) . . ?
O7 V1 O6 94.1(2) . . ?
O8 V1 O6 95.48(19) . . ?
O5 V1 O6 155.46(17) . . ?
O7 V1 N4 125.6(2) . . ?
O8 V1 N4 124.5(2) . . ?
O5 V1 N4 82.02(17) . . ?
O6 V1 N4 73.59(17) . . ?
O3 V2 O4 108.9(2) . . ?
O3 V2 O1 101.4(2) . . ?
O4 V2 O1 96.0(2) . . ?
O3 V2 O2 98.6(2) . . ?
O4 V2 O2 93.7(2) . . ?
O1 V2 O2 153.50(18) . . ?
O3 V2 N1 114.3(2) . . ?
O4 V2 N1 136.2(2) . . ?
O1 V2 N1 82.42(16) . . ?
O2 V2 N1 73.57(16) . . ?
C15 P1 C27 107.8(3) . . ?
C15 P1 C21 109.7(3) . . ?
C27 P1 C21 109.1(3) . . ?
C15 P1 C14 111.3(3) . . ?
C27 P1 C14 111.2(3) . . ?
C21 P1 C14 107.7(3) . . ?
C53 P2 C59 109.0(3) . . ?
C53 P2 C47 110.9(3) . . ?
C59 P2 C47 107.5(3) . . ?
C53 P2 C46 108.8(3) . . ?
C59 P2 C46 109.4(3) . . ?
C47 P2 C46 111.2(3) . . ?
C1 O1 V2 138.4(4) . . ?
C7 N1 N2 114.8(4) . . ?
C7 N1 V2 129.6(4) . . ?
N2 N1 V2 115.5(3) . . ?
C8 O2 V2 118.0(3) . . ?
C33 O5 V1 138.8(4) . . ?
C40 O6 V1 118.5(3) . . ?
C8 N2 N1 109.0(4) . . ?
C12 N3 C11 115.9(5) . . ?
C39 N4 N5 113.7(4) . . ?
C39 N4 V1 130.5(4) . . ?
N5 N4 V1 115.7(3) . . ?
C40 N5 N4 108.2(4) . . ?
C44 N6 C43 116.1(6) . . ?
O1 C1 C6 120.3(5) . . ?
O1 C1 C2 122.0(5) . . ?
C6 C1 C2 117.6(5) . . ?
C3 C2 C1 120.0(5) . . ?
C3 C2 C7 118.4(5) . . ?
C1 C2 C7 121.7(5) . . ?
N3 C11 C10 124.4(6) . . ?
N3 C12 C13 124.7(6) . . ?
C12 C13 C9 119.2(6) . . ?
C4 C14 P1 114.5(4) . . ?
C16 C15 C20 119.2(5) . . ?
C16 C15 P1 121.9(5) . . ?
C20 C15 P1 118.9(4) . . ?
C17 C16 C15 120.9(6) . . ?
C18 C17 C16 117.8(6) . . ?
F1 C18 C17 118.3(6) . . ?
F1 C18 C19 118.1(7) . . ?
C17 C18 C19 123.6(6) . . ?
C18 C19 C20 118.3(6) . . ?
C19 C20 C15 120.2(6) . . ?
C22 C21 C26 118.0(6) . . ?
C22 C21 P1 123.1(5) . . ?
C26 C21 P1 118.9(5) . . ?
C21 C22 C23 121.8(6) . . ?
C24 C23 C22 118.4(6) . . ?
C23 C24 C25 123.3(6) . . ?
C23 C24 F2 119.6(6) . . ?
C25 C24 F2 117.1(6) . . ?
C24 C25 C26 117.7(7) . . ?
C4 C3 C2 121.8(5) . . ?
C21 C26 C25 120.7(7) . . ?
C28 C27 C32 120.4(5) . . ?
C28 C27 P1 118.9(4) . . ?
C32 C27 P1 120.5(4) . . ?
C29 C28 C27 119.3(5) . . ?
C30 C29 C28 117.9(6) . . ?
F3 C30 C31 119.4(6) . . ?
F3 C30 C29 117.0(6) . . ?
C31 C30 C29 123.6(6) . . ?
C32 C31 C30 118.6(6) . . ?
C31 C32 C27 120.2(6) . . ?
O5 C33 C34 122.1(5) . . ?
O5 C33 C38 119.9(5) . . ?
C34 C33 C38 118.0(5) . . ?
C35 C34 C33 119.5(5) . . ?
C35 C34 C39 118.6(5) . . ?
C33 C34 C39 121.9(5) . . ?
C36 C35 C34 122.1(5) . . ?
C35 C36 C37 117.7(5) . . ?
C35 C36 C46 121.4(5) . . ?
C37 C36 C46 120.8(5) . . ?
C38 C37 C36 121.4(5) . . ?
C37 C38 C33 121.1(6) . . ?
N4 C39 C34 123.8(5) . . ?
O6 C40 N5 123.9(5) . . ?
O6 C40 C41 117.4(5) . . ?
N5 C40 C41 118.4(5) . . ?
C42 C41 C45 116.9(6) . . ?
C42 C41 C40 120.5(6) . . ?
C45 C41 C40 122.5(5) . . ?
C41 C42 C43 119.8(7) . . ?
N6 C43 C42 124.0(7) . . ?
N6 C44 C45 124.3(7) . . ?
C41 C45 C44 118.7(6) . . ?
C36 C46 P2 114.8(4) . . ?
C52 C47 C48 120.7(6) . . ?
C52 C47 P2 119.1(5) . . ?
C48 C47 P2 119.7(5) . . ?
C49 C48 C47 119.8(7) . . ?
C50 C49 C48 118.3(7) . . ?
C49 C50 F4 118.7(8) . . ?
C49 C50 C51 123.5(7) . . ?
F4 C50 C51 117.8(8) . . ?
C50 C51 C52 117.9(8) . . ?
C51 C52 C47 119.8(7) . . ?
C54 C53 C58 119.0(6) . . ?
C54 C53 P2 121.3(5) . . ?
C58 C53 P2 119.5(5) . . ?
C53 C54 C55 121.1(6) . . ?
C56 C55 C54 117.8(6) . . ?
F5 C56 C55 118.1(6) . . ?
F5 C56 C57 118.5(6) . . ?
C55 C56 C57 123.4(6) . . ?
C56 C57 C58 118.2(7) . . ?
C57 C58 C53 120.4(6) . . ?
C64 C59 C60 119.1(5) . . ?
C64 C59 P2 122.7(4) . . ?
C60 C59 P2 118.0(5) . . ?
C61 C60 C59 122.2(6) . . ?
C62 C61 C60 117.4(6) . . ?
F6 C62 C63 118.3(6) . . ?
F6 C62 C61 118.9(6) . . ?
C63 C62 C61 122.8(6) . . ?
C62 C63 C64 119.6(6) . . ?
C59 C64 C63 118.7(6) . . ?
C3 C4 C5 118.1(5) . . ?
C3 C4 C14 122.1(5) . . ?
C5 C4 C14 119.7(5) . . ?
C6 C5 C4 121.0(5) . . ?
C5 C6 C1 121.3(6) . . ?
N1 C7 C2 124.6(5) . . ?
N2 C8 O2 123.4(5) . . ?
N2 C8 C9 119.0(5) . . ?
O2 C8 C9 117.6(5) . . ?
C10 C9 C13 117.0(5) . . ?
C10 C9 C8 122.0(5) . . ?
C13 C9 C8 121.0(5) . . ?
C9 C10 C11 118.9(5) . . ?

loop_
_geom_bond_atom_site_label_1
_geom_bond_atom_site_label_2
_geom_bond_distance
_geom_bond_site_symmetry_2
_geom_bond_publ_flag
V1 O7 1.609(4) . ?
V1 O8 1.612(4) . ?
V1 O5 1.907(4) . ?
V1 O6 1.981(4) . ?
V1 N4 2.138(5) . ?
V2 O3 1.602(4) . ?
V2 O4 1.622(4) . ?
V2 O1 1.902(4) . ?
V2 O2 1.982(4) . ?
V2 N1 2.147(4) . ?
P1 C15 1.775(6) . ?
P1 C27 1.795(5) . ?
P1 C21 1.798(5) . ?
P1 C14 1.807(6) . ?
P2 C53 1.788(6) . ?
P2 C59 1.793(6) . ?
P2 C47 1.798(6) . ?
P2 C46 1.812(6) . ?
F1 C18 1.356(7) . ?
F2 C24 1.370(6) . ?
F3 C30 1.357(7) . ?
F4 C50 1.370(8) . ?
F5 C56 1.353(7) . ?
F6 C62 1.352(7) . ?
O1 C1 1.322(7) . ?
O9 C65 1.564(12) . ?
O10 C66 1.439(11) . ?
N1 C7 1.291(6) . ?
N1 N2 1.396(6) . ?
O2 C8 1.304(7) . ?
O5 C33 1.316(6) . ?
O6 C40 1.288(6) . ?
N2 C8 1.292(7) . ?
N3 C12 1.321(8) . ?
N3 C11 1.334(7) . ?
N4 C39 1.300(6) . ?
N4 N5 1.413(6) . ?
N5 C40 1.294(7) . ?
N6 C44 1.311(9) . ?
N6 C43 1.312(10) . ?
C1 C6 1.398(8) . ?
C1 C2 1.411(8) . ?
C2 C3 1.399(7) . ?
C2 C7 1.432(7) . ?
C11 C10 1.384(8) . ?
C12 C13 1.369(8) . ?
C13 C9 1.398(7) . ?
C14 C4 1.511(7) . ?
C15 C16 1.389(8) . ?
C15 C20 1.402(8) . ?
C16 C17 1.377(9) . ?
C17 C18 1.368(9) . ?
C18 C19 1.372(9) . ?
C19 C20 1.374(8) . ?
C21 C22 1.350(8) . ?
C21 C26 1.375(9) . ?
C22 C23 1.381(8) . ?
C23 C24 1.314(9) . ?
C24 C25 1.354(9) . ?
C25 C26 1.386(9) . ?
C3 C4 1.372(7) . ?
C27 C28 1.395(7) . ?
C27 C32 1.398(7) . ?
C28 C29 1.391(8) . ?
C29 C30 1.383(8) . ?
C30 C31 1.364(8) . ?
C31 C32 1.364(8) . ?
C33 C34 1.407(8) . ?
C33 C38 1.411(7) . ?
C34 C35 1.406(7) . ?
C34 C39 1.425(7) . ?
C35 C36 1.374(7) . ?
C36 C37 1.409(8) . ?
C36 C46 1.516(7) . ?
C37 C38 1.368(7) . ?
C40 C41 1.490(8) . ?
C41 C42 1.368(9) . ?
C41 C45 1.370(8) . ?
C42 C43 1.369(10) . ?
C44 C45 1.386(9) . ?
C47 C52 1.381(8) . ?
C47 C48 1.390(8) . ?
C48 C49 1.370(9) . ?
C49 C50 1.367(11) . ?
C50 C51 1.375(11) . ?
C51 C52 1.378(9) . ?
C53 C54 1.381(8) . ?
C53 C58 1.393(8) . ?
C54 C55 1.382(8) . ?
C55 C56 1.362(9) . ?
C56 C57 1.366(9) . ?
C57 C58 1.378(9) . ?
C59 C64 1.381(8) . ?
C59 C60 1.384(8) . ?
C60 C61 1.360(9) . ?
C61 C62 1.359(9) . ?
C62 C63 1.358(9) . ?
C63 C64 1.388(8) . ?
C4 C5 1.401(8) . ?
C5 C6 1.377(8) . ?
C8 C9 1.481(7) . ?
C9 C10 1.381(8) . ?
